data_2015805
loop_
_publ_author_name
'Katarzyna D. Koclega'
'Maksymilian Chruszcz'
'Anna Gawlicka-Chruszcz'
'Marcin Cymborowski'
'Wladek Minor'

_publ_section_title
;
 3-(1-Pyridinio)propanesulfonate and
 3-(benzyldimethylammonio)propanesulfonate monohydrate
;
_journal_coeditor_code GZ3054
_journal_issue 2
_journal_name_full 'Acta Crystallographica Section C'
_journal_page_first o114
_journal_page_last o116
_journal_paper_doi 10.1107/S0108270106054692
_journal_volume 63
_journal_year 2007
_chemical_formula_iupac 'C8 H11 N O3 S'
_chemical_formula_moiety 'C8 H11 N O3 S'
_chemical_formula_sum 'C8 H11 N O3 S'
_chemical_formula_weight 201.24
_chemical_name_common NDSB-201
_chemical_name_systematic
;
3-(1-Pyridinio)propanesulfonate
;
_space_group_IT_number 14
_symmetry_cell_setting monoclinic
_symmetry_space_group_name_Hall '-P 2ybc'
_symmetry_space_group_name_H-M 'P 1 21/c 1'
_atom_sites_solution_hydrogens difmap
_atom_sites_solution_primary direct
_atom_sites_solution_secondary difmap
_audit_block_code sm
_audit_conform_dict_name cif_core.dic
_audit_conform_dict_version 2.3
_audit_creation_method 'HKL3000-CIF automatic completion and interactive editing'
_cell_angle_alpha 90.00
_cell_angle_beta 93.384(7)
_cell_angle_gamma 90.00
_cell_formula_units_Z 4
_cell_length_a 5.6990(10)
_cell_length_b 7.4280(10)
_cell_length_c 20.053(2)
_cell_measurement_reflns_used 3268
_cell_measurement_temperature 103(2)
_cell_measurement_theta_max 72.23
_cell_measurement_theta_min 4.42
_cell_volume 847.4(2)
_computing_cell_refinement HKL-2000
_computing_data_collection 'HKL-2000 (Otwinowski & Minor, 1997)'
_computing_data_reduction HKL-2000
_computing_molecular_graphics
;
HKL-3000SM, ORTEPIII (Burnett & Johnson, 1996) and ORTEP-3 (Farrugia,
1997)
;
_computing_publication_material HKL-3000SM
_computing_structure_refinement 'HKL-3000SM and SHELXL97 (Sheldrick, 1997)'
_computing_structure_solution 'HKL-3000SM (Minor <i>et al.</i>,  2006) and SHELXS97 (Sheldrick, 1990)'
_diffrn_ambient_temperature 103(2)
_diffrn_detector_area_resol_mean 10
_diffrn_measured_fraction_theta_full 0.984
_diffrn_measured_fraction_theta_max 0.984
_diffrn_measurement_device 'four-circle diffractometer'
_diffrn_measurement_device_type 'Rigaku R-AXIS RAPID'
_diffrn_measurement_method '\w scan with \c offset'
_diffrn_radiation_monochromator graphite
_diffrn_radiation_source 'fine-focus sealed tube'
_diffrn_radiation_type 'Cu K\a'
_diffrn_radiation_wavelength 1.54179
_diffrn_reflns_av_R_equivalents 0.040
_diffrn_reflns_av_sigmaI/netI 0.0156
_diffrn_reflns_limit_h_max 6
_diffrn_reflns_limit_h_min -6
_diffrn_reflns_limit_k_max 9
_diffrn_reflns_limit_k_min -9
_diffrn_reflns_limit_l_max 24
_diffrn_reflns_limit_l_min -24
_diffrn_reflns_number 78761
_diffrn_reflns_reduction_process
;
 data merged using denzo and scalepack by evaluating a new profile for each
 reflection based on spots lying within a pre-specified radius
;
_diffrn_reflns_theta_full 72.23
_diffrn_reflns_theta_max 72.23
_diffrn_reflns_theta_min 4.42
_diffrn_standards_decay_% 0
_exptl_absorpt_coefficient_mu 3.201
_exptl_absorpt_correction_T_max 0.38
_exptl_absorpt_correction_T_min 0.27
_exptl_absorpt_correction_type multi-scan
_exptl_absorpt_process_details '(Otwinowski <i>et al.</i>,  2003)'
_exptl_crystal_colour colourless
_exptl_crystal_density_diffrn 1.577
_exptl_crystal_density_method 'not measured'
_exptl_crystal_description prism
_exptl_crystal_F_000 424
_exptl_crystal_size_max 0.5
_exptl_crystal_size_mid 0.4
_exptl_crystal_size_min 0.3
_refine_diff_density_max 0.405
_refine_diff_density_min -0.450
_refine_ls_extinction_coef 0.0253(12)
_refine_ls_extinction_expression Fc^*^=kFc[1+0.001xFc^2^\l^3^/sin(2\q)]^-1/4^
_refine_ls_extinction_method 'SHELXL97 (Sheldrick, 1997)'
_refine_ls_goodness_of_fit_ref 1.046
_refine_ls_hydrogen_treatment refall
_refine_ls_matrix_type full
_refine_ls_number_parameters 163
_refine_ls_number_reflns 1641
_refine_ls_number_restraints 0
_refine_ls_restrained_S_all 1.046
_refine_ls_R_factor_all 0.0301
_refine_ls_R_factor_gt 0.0300
_refine_ls_shift/su_max 0.000
_refine_ls_shift/su_mean 0.000
_refine_ls_structure_factor_coef Fsqd
_refine_ls_weighting_details 'calc w = 1/[\s^2^(Fo^2^)+(0.0455P)^2^+0.5835P] where P=(Fo^2^+2Fc^2^)/3'
_refine_ls_weighting_scheme calc
_refine_ls_wR_factor_gt 0.0820
_refine_ls_wR_factor_ref 0.0821
_reflns_number_gt 1636
_reflns_number_total 1641
_reflns_observed_criterion I>-3\s(I)
_reflns_threshold_expression I>2\s(I)
_cod_data_source_file gz3054.cif
_cod_data_source_block I
_cod_original_sg_symbol_H-M 'P 21/c'
_cod_database_code 2015805
_cod_database_fobs_code 2015805

loop_
_symmetry_equiv_pos_as_xyz
'x, y, z'
'-x, y+1/2, -z+1/2'
'-x, -y, -z'
'x, -y-1/2, z-1/2'

loop_
_atom_site_type_symbol
_atom_site_label
_atom_site_fract_x
_atom_site_fract_y
_atom_site_fract_z
_atom_site_U_iso_or_equiv
_atom_site_adp_type
_atom_site_calc_flag
_atom_site_occupancy
S S1 -0.00770(6) 0.83978(5) 0.159230(16) 0.01668(17) Uani d 1
N N1 0.4608(2) 0.84861(16) 0.39284(6) 0.0167(3) Uani d 1
O O1 0.0688(2) 0.66014(14) 0.14014(5) 0.0230(3) Uani d 1
O O2 -0.0243(2) 0.96490(16) 0.10312(5) 0.0261(3) Uani d 1
O O3 -0.2196(2) 0.83503(15) 0.19639(6) 0.0226(3) Uani d 1
C C1 0.2196(3) 0.9280(2) 0.21447(7) 0.0174(3) Uani d 1
C C2 0.2502(3) 0.8275(2) 0.28063(7) 0.0187(3) Uani d 1
C C3 0.4438(3) 0.9207(2) 0.32337(7) 0.0178(3) Uani d 1
C C4 0.2831(3) 0.8816(2) 0.43264(7) 0.0186(3) Uani d 1
C C5 0.2941(3) 0.8204(2) 0.49755(8) 0.0212(3) Uani d 1
C C6 0.4912(3) 0.7266(2) 0.52197(8) 0.0220(3) Uani d 1
C C7 0.6703(3) 0.6924(2) 0.48025(8) 0.0213(3) Uani d 1
C C8 0.6512(3) 0.7542(2) 0.41522(7) 0.0188(3) Uani d 1
H H1A 0.177(3) 1.052(3) 0.2221(9) 0.024(5) Uiso d 1
H H1B 0.359(3) 0.925(3) 0.1905(9) 0.021(4) Uiso d 1
H H2A 0.111(3) 0.832(2) 0.3021(10) 0.020(5) Uiso d 1
H H2B 0.290(4) 0.704(3) 0.2750(10) 0.026(5) Uiso d 1
H H3A 0.409(3) 1.052(3) 0.3265(9) 0.016(4) Uiso d 1
H H3B 0.588(4) 0.902(3) 0.3068(9) 0.022(5) Uiso d 1
H H4 0.158(3) 0.951(3) 0.4142(9) 0.023(5) Uiso d 1
H H5 0.167(4) 0.845(3) 0.5242(10) 0.026(5) Uiso d 1
H H6 0.501(4) 0.683(3) 0.5671(11) 0.032(5) Uiso d 1
H H7 0.802(4) 0.627(3) 0.4957(10) 0.028(5) Uiso d 1
H H8 0.765(3) 0.734(2) 0.3841(9) 0.011(4) Uiso d 1

loop_
_atom_site_aniso_label
_atom_site_aniso_U_11
_atom_site_aniso_U_22
_atom_site_aniso_U_33
_atom_site_aniso_U_12
_atom_site_aniso_U_13
_atom_site_aniso_U_23
S1 0.0178(3) 0.0191(2) 0.0129(2) -0.00300(12) -0.00102(14) -0.00004(12)
N1 0.0193(7) 0.0171(6) 0.0135(6) -0.0007(5) -0.0007(5) -0.0008(5)
O1 0.0256(6) 0.0223(6) 0.0210(6) -0.0026(4) 0.0011(5) -0.0066(4)
O2 0.0314(7) 0.0287(6) 0.0172(5) -0.0092(5) -0.0074(5) 0.0071(4)
O3 0.0182(6) 0.0268(6) 0.0230(6) -0.0017(4) 0.0022(5) -0.0012(4)
C1 0.0190(8) 0.0189(7) 0.0138(7) -0.0019(6) -0.0012(6) -0.0003(5)
C2 0.0215(9) 0.0191(8) 0.0152(7) -0.0012(5) -0.0009(6) 0.0002(5)
C3 0.0204(8) 0.0212(8) 0.0118(7) -0.0008(6) -0.0001(6) 0.0014(5)
C4 0.0199(8) 0.0184(7) 0.0173(7) 0.0002(6) -0.0009(6) -0.0018(6)
C5 0.0248(9) 0.0219(8) 0.0172(7) -0.0036(6) 0.0040(6) -0.0021(6)
C6 0.0314(9) 0.0182(7) 0.0159(7) -0.0053(6) -0.0028(6) 0.0012(6)
C7 0.0259(9) 0.0172(7) 0.0200(7) 0.0009(6) -0.0065(6) 0.0003(6)
C8 0.0197(8) 0.0182(7) 0.0182(7) 0.0016(6) -0.0011(6) -0.0028(6)

loop_
_atom_type_symbol
_atom_type_description
_atom_type_scat_dispersion_real
_atom_type_scat_dispersion_imag
_atom_type_scat_source
C C 0.0181 0.0091 'International Tables Vol C Tables 4.2.6.8 and 6.1.1.4'
H H 0.0000 0.0000 'International Tables Vol C Tables 4.2.6.8 and 6.1.1.4'
N N 0.0311 0.0180 'International Tables Vol C Tables 4.2.6.8 and 6.1.1.4'
O O 0.0492 0.0322 'International Tables Vol C Tables 4.2.6.8 and 6.1.1.4'
S S 0.3331 0.5567 'International Tables Vol C Tables 4.2.6.8 and 6.1.1.4'

loop_
_geom_angle_atom_site_label_1
_geom_angle_atom_site_label_2
_geom_angle_atom_site_label_3
_geom_angle
O3 S1 O2 113.08(7)
O3 S1 O1 112.40(7)
O2 S1 O1 112.74(7)
O3 S1 C1 106.59(7)
O2 S1 C1 104.91(7)
O1 S1 C1 106.38(7)
C8 N1 C4 121.06(13)
C8 N1 C3 120.34(13)
C4 N1 C3 118.59(13)
C8 C7 C6 119.42(15)
C8 C7 H7 120.3(12)
C6 C7 H7 120.2(12)
C3 C2 C1 108.02(12)
C3 C2 H2A 109.4(12)
C1 C2 H2A 109.2(12)
C3 C2 H2B 109.6(12)
C1 C2 H2B 112.7(12)
H2A C2 H2B 107.9(17)
N1 C4 C5 120.39(14)
N1 C4 H4 116.5(11)
C5 C4 H4 123.1(11)
N1 C3 C2 111.59(12)
N1 C3 H3A 107.2(10)
C2 C3 H3A 109.9(10)
N1 C3 H3B 105.9(12)
C2 C3 H3B 111.2(12)
H3A C3 H3B 111.0(16)
C2 C1 S1 113.79(11)
C2 C1 H1A 110.2(11)
S1 C1 H1A 105.6(11)
C2 C1 H1B 111.8(11)
S1 C1 H1B 106.1(11)
H1A C1 H1B 109.0(16)
C4 C5 C6 119.38(15)
C4 C5 H5 118.5(12)
C6 C5 H5 122.1(12)
N1 C8 C7 120.32(14)
N1 C8 H8 115.9(10)
C7 C8 H8 123.7(10)
C7 C6 C5 119.40(14)
C7 C6 H6 120.4(13)
C5 C6 H6 120.2(13)

loop_
_geom_bond_atom_site_label_1
_geom_bond_atom_site_label_2
_geom_bond_distance
S1 O3 1.4564(12)
S1 O2 1.4581(11)
S1 O1 1.4618(11)
S1 C1 1.7791(15)
N1 C8 1.347(2)
N1 C4 1.348(2)
N1 C3 1.4901(18)
C7 C8 1.381(2)
C7 C6 1.381(2)
C7 H7 0.93(2)
C2 C3 1.523(2)
C2 C1 1.523(2)
C2 H2A 0.92(2)
C2 H2B 0.96(2)
C4 C5 1.377(2)
C4 H4 0.94(2)
C3 H3A 0.998(19)
C3 H3B 0.91(2)
C1 H1A 0.96(2)
C1 H1B 0.955(19)
C5 C6 1.387(2)
C5 H5 0.94(2)
C8 H8 0.939(17)
C6 H6 0.96(2)

loop_
_geom_hbond_atom_site_label_D
_geom_hbond_atom_site_label_H
_geom_hbond_atom_site_label_A
_geom_hbond_site_symmetry_A
_geom_hbond_distance_DH
_geom_hbond_distance_HA
_geom_hbond_distance_DA
_geom_hbond_angle_DHA
C4 H4 O1 2 0.94(2) 2.26(2) 3.175(2) 165.6(16)
C3 H3A O3 2 0.996(19) 2.397(19) 3.347(2) 159.2(14)
C7 H7 O2 4_676 0.93(2) 2.41(2) 3.155(2) 136.5(16)
C5 H5 O1 4_576 0.96(2) 2.41(2) 3.206(2) 139.8(16)

loop_
_geom_torsion_atom_site_label_1
_geom_torsion_atom_site_label_2
_geom_torsion_atom_site_label_3
_geom_torsion_atom_site_label_4
_geom_torsion
C8 N1 C4 C5 0.6(2)
C3 N1 C4 C5 -178.76(13)
C8 N1 C3 C2 112.58(15)
C4 N1 C3 C2 -68.08(17)
C1 C2 C3 N1 171.33(12)
C3 C2 C1 S1 -178.26(11)
O3 S1 C1 C2 53.89(13)
O2 S1 C1 C2 174.07(11)
O1 S1 C1 C2 -66.24(13)
N1 C4 C5 C6 0.9(2)
C4 N1 C8 C7 -1.4(2)
C3 N1 C8 C7 177.94(13)
C6 C7 C8 N1 0.7(2)
C8 C7 C6 C5 0.8(2)
C4 C5 C6 C7 -1.6(2)

loop_
_cod_related_entry_id
_cod_related_entry_database
_cod_related_entry_code
1 ChemSpider 76616
